data_4349301
loop_
_publ_author_name
'Zhang, Jun'
'Kosaka, Wataru'
'Fukunaga, Hiroki'
'Kitagawa, Susumu'
'Takata, Masaki'
'Miyasaka, Hitoshi'

_publ_section_title
;
 Regulation of NO Uptake in Flexible Ru Dimer Chain Compounds with Highly
 Electron Donating Dopants.
;
_journal_issue 22
_journal_name_full 'Inorganic chemistry'
_journal_page_first 12085
_journal_page_last 12092
_journal_paper_doi 10.1021/acs.inorgchem.6b02349
_journal_volume 55
_journal_year 2016
_chemical_formula_moiety 'C44 H34.08 Cl1.92 N2 O12 Ru2'
_chemical_formula_sum 'C44 H34.08 Cl1.92 N2 O12 Ru2'
_chemical_formula_weight 1053.038
_space_group_IT_number 2
_space_group_name_Hall '-P 1'
_space_group_name_H-M_alt 'P -1'
_symmetry_cell_setting triclinic
_symmetry_Int_Tables_number 2
_symmetry_space_group_name_Hall '-P 1'
_symmetry_space_group_name_H-M 'P -1'
_cell_angle_alpha 97.800(7)
_cell_angle_beta 91.989(9)
_cell_angle_gamma 108.294(7)
_cell_formula_units_Z 1
_cell_length_a 9.8790(5)
_cell_length_b 10.5098(7)
_cell_length_c 10.9471(4)
_cell_measurement_temperature 100
_cell_volume 1065.55(11)
_computing_cell_refinement 'RIETAN-FP (Izumi and Momma, 2007)'
_computing_molecular_graphics 'VESTA (Momma and Izumi, 2008)'
_computing_structure_refinement 'RIETAN-FP (Izumi and Momma, 2007)'
_computing_structure_solution 'FOX (Favre-Nicolin and Cerny, 2002)'
_diffrn_ambient_temperature 100
_diffrn_detector 'imaging plate'
_diffrn_measurement_device_type debye-scherrer
_diffrn_radiation_type synchrotron
_diffrn_radiation_wavelength 0.800400
_diffrn_source synchrotron
_diffrn_source_type 'SPring-8 BL44B2'
_exptl_crystal_density_diffrn 1.6410
_exptl_crystal_density_method 'not measured'
_exptl_crystal_F_000 528.72
_pd_calc_method 'Rietveld Refinement'
_pd_instr_location ' ?'
_pd_meas_2theta_range_inc 0.0100
_pd_meas_2theta_range_max 60.0000
_pd_meas_2theta_range_min 2.0000
_pd_meas_number_of_points 5801
_pd_meas_scan_method step
_pd_proc_2theta_range_inc 0.0100
_pd_proc_2theta_range_max 50.0000
_pd_proc_2theta_range_min 2.0000
_pd_proc_ls_background_function 'composite background function'
_pd_proc_ls_pref_orient_corr ' ?'
_pd_proc_ls_profile_function 'split Pearson VII function'
_pd_proc_ls_prof_R_factor 0.02576
_pd_proc_ls_prof_wR_expected 0.00697
_pd_proc_ls_prof_wR_factor 0.03655
_pd_spec_mounting ' ?'
_pd_spec_mount_mode transmission
_pd_spec_shape cylinder
_refine_diff_density_max 0.0
_refine_diff_density_min 0.0
_refine_ls_extinction_method none
_refine_ls_goodness_of_fit_all 5.2429
_refine_ls_hydrogen_treatment riding
_refine_ls_matrix_type full
_refine_ls_number_constraints 28
_refine_ls_number_parameters 103
_refine_ls_number_restraints 0
_refine_ls_R_factor_all 0.00383
_refine_ls_R_Fsqd_factor 0.00383
_refine_ls_R_I_factor 0.00791
_refine_ls_shift/su_max 0.0
_refine_ls_weighting_details 1/<i>y</i>~i~
_refine_ls_weighting_scheme sigma
_cod_data_source_file ic6b02349_si_002.cif
_cod_data_source_block Ru-anis-phz_52
_cod_original_cell_volume 1065.55(10)
_cod_database_code 4349301

loop_
_symmetry_equiv_pos_site_id
_symmetry_equiv_pos_as_xyz
1 x,y,z
2 -x,-y,-z

loop_
_atom_site_label
_atom_site_fract_x
_atom_site_fract_y
_atom_site_fract_z
_atom_site_occupancy
_atom_site_symmetry_multiplicity
_atom_site_Wyckoff_symbol
_atom_site_adp_type
_atom_site_U_iso_or_equiv
_atom_site_type_symbol
C1 0.457(13) 0.421(11) 0.219(7) 1 2 i Uiso 0.05068 C
C2 0.421(12) 0.347(13) 0.328(8) 1 2 i Uiso 0.05068 C
C3 0.528(10) 0.371(10) 0.423(11) 1 2 i Uiso 0.05068 C
O3 0.663(7) 0.460(7) 0.415(5) 1 2 i Uiso 0.05068 O
C4 0.777(8) 0.472(10) 0.503(9) 1 2 i Uiso 0.05068 C
C5 0.494(11) 0.302(11) 0.520(11) 1 2 i Uiso 0.05068 C
C6 0.355(13) 0.211(12) 0.520(10) 1 2 i Uiso 0.05068 C
C7 0.251(10) 0.191(9) 0.430(11) 1 2 i Uiso 0.05068 C
C8 0.283(13) 0.259(13) 0.333(9) 1 2 i Uiso 0.05068 C
O1 0.357(6) 0.445(7) 0.164(6) 1 2 i Uiso 0.05068 O
O2 0.582(7) 0.454(7) 0.186(6) 1 2 i Uiso 0.05068 O
Cl1 0.312(7) 0.123(6) 0.639(5) 0.48 2 i Uiso 0.05068 Cl
C9 0.371(10) 0.242(9) -0.075(11) 1 2 i Uiso 0.03733 C
C10 0.296(8) 0.095(1) -0.115(10) 1 2 i Uiso 0.03733 C
C11 0.370(11) 0.008(14) -0.137(11) 1 2 i Uiso 0.03733 C
O6 0.514(6) 0.058(6) -0.125(6) 1 2 i Uiso 0.03733 O
C12 0.584(10) -0.043(11) -0.155(9) 1 2 i Uiso 0.03733 C
C13 0.301(10) -0.132(12) -0.173(12) 1 2 i Uiso 0.03733 C
C14 0.150(11) -0.179(9) -0.188(13) 1 2 i Uiso 0.03733 C
C15 0.071(9) -0.096(11) -0.167(11) 1 2 i Uiso 0.03733 C
C16 0.145(9) 0.042(12) -0.128(11) 1 2 i Uiso 0.03733 C
O4 0.297(6) 0.313(7) -0.037(6) 1 2 i Uiso 0.03733 O
O5 0.504(7) 0.286(6) -0.080(5) 1 2 i Uiso 0.03733 O
Cl2 0.061(5) -0.345(6) -0.235(4) 0.48 2 i Uiso 0.03733 Cl
N1 0.142(5) 0.518(9) -0.011(12) 1 2 i Uiso 0.03064 N
C17 0.045(14) 0.428(12) -0.101(10) 1 2 i Uiso 0.03064 C
C18 -0.100(12) 0.411(11) -0.088(11) 1 2 i Uiso 0.03064 C
C19 -0.201(8) 0.324(11) -0.177(9) 1 2 i Uiso 0.03064 C
C20 -0.157(10) 0.257(10) -0.280(9) 1 2 i Uiso 0.03064 C
C21 -0.009(9) 0.275(8) -0.294(9) 1 2 i Uiso 0.03064 C
C22 0.091(9) 0.362(10) -0.201(9) 1 2 i Uiso 0.03064 C
Ru1 0.3930(9) 0.5184(13) -0.0029(12) 1 2 i Uiso 0.00799 Ru
H4A 0.79258 0.38356 0.49938 1 2 i Uiso 0.04553 H
H4B 0.86469 0.53894 0.48345 1 2 i Uiso 0.04553 H
H4C 0.75333 0.50029 0.58584 1 2 i Uiso 0.04553 H
H5 0.5623 0.31483 0.58483 1 2 i Uiso 0.04553 H
H6 0.33362 0.16294 0.58623 0.52 2 i Uiso 0.04553 H
H7 0.1591 0.13127 0.43359 1 2 i Uiso 0.04553 H
H8 0.21339 0.24708 0.26906 1 2 i Uiso 0.04553 H
H12A 0.55543 -0.08678 -0.24159 1 2 i Uiso 0.01974 H
H12B 0.68769 0.00041 -0.1447 1 2 i Uiso 0.01974 H
H12C 0.55548 -0.11178 -0.10063 1 2 i Uiso 0.01974 H
H13 0.35333 -0.1922 -0.18677 1 2 i Uiso 0.01974 H
H14 0.10364 -0.2711 -0.2136 0.52 2 i Uiso 0.01974 H
H15 -0.02818 -0.12851 -0.17657 1 2 i Uiso 0.01974 H
H16 0.09268 0.10075 -0.11151 1 2 i Uiso 0.01974 H
H19 -0.29788 0.30977 -0.16855 1 2 i Uiso 0.09816 H
H20 -0.22607 0.20041 -0.34043 1 2 i Uiso 0.09816 H
H21 0.02033 0.23065 -0.36289 1 2 i Uiso 0.09816 H
H22 0.18758 0.37411 -0.20526 1 2 i Uiso 0.09816 H

loop_
_atom_type_symbol
_atom_type_description
_atom_type_scat_dispersion_real
_atom_type_scat_dispersion_imag
_atom_type_scat_source
Ru Ru -1.0980 1.0370 'International Tables for Crystallography, Vol. C'
H H -0.0006 0.0000 'International Tables for Crystallography, Vol. C'
C C 0.0033 0.0021 'International Tables for Crystallography, Vol. C'
O O 0.0113 0.0079 'International Tables for Crystallography, Vol. C'
N N 0.0063 0.0043 'International Tables for Crystallography, Vol. C'
Cl Cl 0.1615 0.2011 'International Tables for Crystallography, Vol. C'

loop_
_geom_angle_atom_site_label_1
_geom_angle_atom_site_label_2
_geom_angle_atom_site_label_3
_geom_angle
_geom_angle_site_symmetry_1
_geom_angle_site_symmetry_3
O1 C1 O2 123(8) 1_555 1_555
O1 C1 C2 117(10) 1_555 1_555
O2 C1 C2 120(11) 1_555 1_555
C8 C2 C3 120(10) 1_555 1_555
C8 C2 C1 120(10) 1_555 1_555
C3 C2 C1 118(11) 1_555 1_555
C5 C3 O3 123(10) 1_555 1_555
C5 C3 C2 117(10) 1_555 1_555
O3 C3 C2 120(10 1_555 1_555
C3 O3 C4 120(9) 1_555 1_555
C3 C5 C6 120(10) 1_555 1_555
C7 C6 C5 123(10) 1_555 1_555
C7 C6 Cl1 117(1) 1_555 1_555
C5 C6 Cl1 120(2) 1_555 1_555
C6 C7 C8 118(8) 1_555 1_555
C7 C8 C2 120(10) 1_555 1_555
C1 O1 Ru1 118(5) 1_555 1_555
C1 O2 Ru1 117(6) 1_555 2_665
O4 C9 O5 124(9) 1_555 1_555
O4 C9 C10 117(8) 1_555 1_555
O5 C9 C10 119(9) 1_555 1_555
C11 C10 C16 118(9) 1_555 1_555
C11 C10 C9 120(9) 1_555 1_555
C16 C10 C9 121(8) 1_555 1_555
O6 C11 C10 118(11) 1_555 1_555
O6 C11 C13 120(11) 1_555 1_555
C10 C11 C13 122(10) 1_555 1_555
C11 O6 C12 114(9) 1_555 1_555
C11 C13 C14 118(10) 1_555 1_555
C15 C14 C13 123(9) 1_555 1_555
C15 C14 Cl2 117(9) 1_555 1_555
C13 C14 Cl2 120(8) 1_555 1_555
C14 C15 C16 117(7) 1_555 1_555
C15 C16 C10 123(9) 1_555 1_555
C9 O4 Ru1 118(7) 1_555 1_555
C9 O5 Ru1 117(6) 1_555 2_665
C17 N1 C18 122(5) 1_555 2_565
C22 C17 N1 121(12) 1_555 1_555
C22 C17 C18 122(11) 1_555 1_555
N1 C17 C18 117(10) 1_555 1_555
C19 C18 N1 120(2) 1_555 2_565
C19 C18 C17 119(10) 1_555 1_555
N1 C18 C17 120.74(5) 2_565 1_555
C18 C19 C20 120(9) 1_555 1_555
C19 C20 C21 120(10) 1_555 1_555
C22 C21 C20 117(9) 1_555 1_555
C17 C22 C21 120(10) 1_555 1_555
Ru1 Ru1 N1 171(2) 2_665 1_555

loop_
_geom_bond_atom_site_label_1
_geom_bond_atom_site_label_2
_geom_bond_distance
_geom_bond_site_symmetry_2
C1 O1 1.24(12) 1_555
C1 O2 1.26(10) 1_555
C1 C2 1.51(12) 1_555
C2 C8 1.39(12) 1_555
C2 C3 1.40(12) 1_555
C3 C5 1.35(11) 1_555
C3 O3 1.38(10) 1_555
O3 C4 1.42(8) 1_555
C5 C6 1.41(12) 1_555
C6 C7 1.35(15) 1_555
C6 Cl1 1.69(11) 1_555
C7 C8 1.35(12) 1_555
C9 O4 1.24(9) 1_555
C9 O5 1.26(9) 1_555
C9 C10 1.48(10) 1_555
C10 C11 1.35(12) 1_555
C10 C16 1.41(10) 1_555
C11 O6 1.34(11) 1_555
C11 C10 1.35(12) 1_555
O6 C12 1.45(12) 1_555
C13 C14 1.41(12) 1_555
C14 C15 1.35(13) 1_555
C14 Cl2 1.69(10) 1_555
C15 C16 1.40(14) 1_555
N1 C17 1.38(13) 1_555
N1 C18 1.38(11) 2_565
C17 C22 1.38(13) 1_555
C17 C18 1.40(9) 1_555
C18 C19 1.37(12) 1_555
C19 C20 1.40(12) 1_555
C20 C21 1.44(9) 1_555
C21 C22 1.40(11) 1_555
Ru1 O4 2.05(6) 1_555
Ru1 O5 2.05(6) 2_665
Ru1 O2 2.07(7) 2_665
Ru1 O1 2.07(6) 1_555
Ru1 Ru1 2.266(13) 2_665
Ru1 N1 2.48(5) 1_555
